data_7135937
loop_
_publ_author_name
'Peng, Hao-Yu'
'Ji, Shun-Jun'
'Cai, Zhong-Jian'

_publ_section_title
;
 Palladium-catalyzed regioselective hydrofunctionalization of
 methylenecyclopropanes (MCPs) with azaaryl alcohols as latent C(sp3
 )-nucleophiles
;
_journal_name_full 'Chemical Communications'
_journal_paper_doi 10.1039/D6CC02809H
_journal_year 2026
_chemical_formula_moiety 'C20 H19 N'
_chemical_formula_sum 'C20 H19 N'
_chemical_formula_weight 273.36
_space_group_crystal_system orthorhombic
_space_group_IT_number 19
_space_group_name_Hall 'P 2ac 2ab'
_space_group_name_H-M_alt 'P 21 21 21'
_atom_sites_solution_hydrogens geom
_atom_sites_solution_primary dual
_audit_creation_date 2026-03-25
_audit_creation_method
;
Olex2 1.5
(compiled 2025.07.13 svn.rb7424aed for OlexSys, GUI svn.r7530)
;
_audit_update_record
;
2026-03-25 deposited with the CCDC.	2026-06-16 downloaded from the CCDC.
;
_cell_angle_alpha 90
_cell_angle_beta 90
_cell_angle_gamma 90
_cell_formula_units_Z 4
_cell_length_a 6.0064(2)
_cell_length_b 10.9329(4)
_cell_length_c 23.1967(9)
_cell_measurement_reflns_used 8668
_cell_measurement_temperature 223.00
_cell_measurement_theta_max 27.43
_cell_measurement_theta_min 2.56
_cell_volume 1523.27(10)
_computing_molecular_graphics 'Olex2 1.5 (Dolomanov et al., 2009)'
_computing_publication_material 'Olex2 1.5 (Dolomanov et al., 2009)'
_computing_structure_refinement 'SHELXL 2019/2 (Sheldrick, 2015)'
_computing_structure_solution 'SHELXT 2018/2 (Sheldrick, 2018)'
_diffrn_ambient_temperature 223.00
_diffrn_measured_fraction_theta_full 0.999
_diffrn_measured_fraction_theta_max 1.000
_diffrn_measurement_device_type 'Bruker APEX-II CCD'
_diffrn_measurement_method '\f and \w scans'
_diffrn_radiation_monochromator graphite
_diffrn_radiation_type MoK\a
_diffrn_radiation_wavelength 0.71073
_diffrn_reflns_av_R_equivalents 0.0391
_diffrn_reflns_av_unetI/netI 0.0304
_diffrn_reflns_Laue_measured_fraction_full 0.999
_diffrn_reflns_Laue_measured_fraction_max 1.000
_diffrn_reflns_limit_h_max 7
_diffrn_reflns_limit_h_min -7
_diffrn_reflns_limit_k_max 14
_diffrn_reflns_limit_k_min -13
_diffrn_reflns_limit_l_max 30
_diffrn_reflns_limit_l_min -30
_diffrn_reflns_number 17746
_diffrn_reflns_point_group_measured_fraction_full 0.999
_diffrn_reflns_point_group_measured_fraction_max 0.998
_diffrn_reflns_theta_full 25.242
_diffrn_reflns_theta_max 27.482
_diffrn_reflns_theta_min 2.059
_diffrn_source_current 1.0
_diffrn_source_power 0.05
_diffrn_source_voltage 50.0
_diffrn_standards_number 0
_exptl_absorpt_coefficient_mu 0.069
_exptl_absorpt_correction_type none
_exptl_crystal_colour 'clear light yellow'
_exptl_crystal_colour_lustre clear
_exptl_crystal_colour_modifier light
_exptl_crystal_colour_primary yellow
_exptl_crystal_density_diffrn 1.192
_exptl_crystal_description plank
_exptl_crystal_F_000 584
_exptl_crystal_size_max 0.5
_exptl_crystal_size_mid 0.4
_exptl_crystal_size_min 0.2
_refine_diff_density_max 0.138
_refine_diff_density_min -0.118
_refine_diff_density_rms 0.026
_refine_ls_abs_structure_details
;
 Flack x determined using 1166 quotients [(I+)-(I-)]/[(I+)+(I-)]
 (Parsons, Flack and Wagner, Acta Cryst. B69 (2013) 249-259).
;
_refine_ls_abs_structure_Flack -0.7(10)
_refine_ls_extinction_method none
_refine_ls_goodness_of_fit_ref 0.978
_refine_ls_hydrogen_treatment constr
_refine_ls_matrix_type full
_refine_ls_number_parameters 190
_refine_ls_number_reflns 3500
_refine_ls_number_restraints 0
_refine_ls_restrained_S_all 0.978
_refine_ls_R_factor_all 0.0420
_refine_ls_R_factor_gt 0.0357
_refine_ls_shift/su_max 0.000
_refine_ls_shift/su_mean 0.000
_refine_ls_structure_factor_coef Fsqd
_refine_ls_weighting_details 'w=1/[\s^2^(Fo^2^)+(0.1000P)^2^] where P=(Fo^2^+2Fc^2^)/3'
_refine_ls_weighting_scheme calc
_refine_ls_wR_factor_gt 0.1180
_refine_ls_wR_factor_ref 0.1265
_reflns_Friedel_coverage 0.712
_reflns_Friedel_fraction_full 0.999
_reflns_Friedel_fraction_max 0.997
_reflns_number_gt 3164
_reflns_number_total 3500
_reflns_threshold_expression 'I > 2\s(I)'
_cod_data_source_file d6cc02809h2.cif
_cod_data_source_block phy325
_cod_database_code 7135937
_shelx_shelxl_version_number 2019/2
_shelx_space_group_comment
;
The symmetry employed for this shelxl refinement is uniquely defined
by the following loop, which should always be used as a source of
symmetry information in preference to the above space-group names.
They are only intended as comments.
;
_olex2_refinement_description
;
1. Fixed Uiso
 At 1.2 times of:
  All C(H) groups, All C(H,H) groups
2.a Secondary CH2 refined with riding coordinates:
 C11(H11A,H11B), C14(H14A,H14B), C10(H10A,H10B)
2.b Aromatic/amide H refined with riding coordinates:
 C20(H20), C16(H16), C17(H17), C18(H18), C19(H19), C2(H2), C8(H8), C7(H7),
 C3(H3), C5(H5), C4(H4)
2.c X=CH2 refined with riding coordinates:
 C13(H13A,H13B)
;
_olex2_submission_special_instructions 'No special instructions were received'

loop_
_space_group_symop_operation_xyz
'x, y, z'
'-x+1/2, -y, z+1/2'
'-x, y+1/2, -z+1/2'
'x+1/2, -y+1/2, -z'

loop_
_atom_site_label
_atom_site_type_symbol
_atom_site_fract_x
_atom_site_fract_y
_atom_site_fract_z
_atom_site_U_iso_or_equiv
_atom_site_adp_type
_atom_site_occupancy
_atom_site_site_symmetry_order
_atom_site_calc_flag
_atom_site_refinement_flags_posn
_atom_site_refinement_flags_adp
_atom_site_refinement_flags_occupancy
_atom_site_disorder_assembly
_atom_site_disorder_group
N1 N 0.6716(3) 0.88742(13) 0.34075(7) 0.0404(4) Uani 1 1 d . . . . .
C15 C 0.5078(3) 0.40561(16) 0.45571(8) 0.0369(4) Uani 1 1 d . . . . .
C9 C 0.4958(3) 0.82541(16) 0.32308(9) 0.0412(4) Uani 1 1 d . . . . .
C20 C 0.3443(3) 0.31604(18) 0.45419(8) 0.0413(4) Uani 1 1 d . . . . .
H20 H 0.206369 0.330516 0.472055 0.050 Uiso 1 1 calc R U . . .
C1 C 0.8063(3) 0.94063(16) 0.30032(8) 0.0391(4) Uani 1 1 d . . . . .
C12 C 0.3384(3) 0.61680(16) 0.45241(8) 0.0401(4) Uani 1 1 d . . . . .
C6 C 0.7649(3) 0.93128(17) 0.24030(8) 0.0442(5) Uani 1 1 d . . . . .
C16 C 0.7087(3) 0.38278(18) 0.42794(8) 0.0419(4) Uani 1 1 d . . . . .
H16 H 0.820826 0.442765 0.428027 0.050 Uiso 1 1 calc R U . . .
C11 C 0.4624(3) 0.66875(17) 0.40164(9) 0.0411(4) Uani 1 1 d . . . . .
H11A H 0.490696 0.602104 0.374352 0.049 Uiso 1 1 calc R U . . .
H11B H 0.607323 0.698060 0.415264 0.049 Uiso 1 1 calc R U . . .
C17 C 0.7451(3) 0.27231(19) 0.40013(9) 0.0473(5) Uani 1 1 d . . . . .
H17 H 0.881399 0.258267 0.381338 0.057 Uiso 1 1 calc R U . . .
C18 C 0.5835(3) 0.18298(19) 0.39977(9) 0.0480(5) Uani 1 1 d . . . . .
H18 H 0.609701 0.107603 0.381490 0.058 Uiso 1 1 calc R U . . .
C19 C 0.3819(3) 0.20562(18) 0.42668(9) 0.0464(5) Uani 1 1 d . . . . .
H19 H 0.269869 0.145608 0.426259 0.056 Uiso 1 1 calc R U . . .
C14 C 0.4666(3) 0.52421(18) 0.48745(8) 0.0442(5) Uani 1 1 d . . . . .
H14A H 0.383681 0.506656 0.522891 0.053 Uiso 1 1 calc R U . . .
H14B H 0.610095 0.559768 0.498536 0.053 Uiso 1 1 calc R U . . .
C2 C 0.9898(3) 1.01005(18) 0.31909(10) 0.0480(5) Uani 1 1 d . . . . .
H2 H 1.020119 1.015855 0.358753 0.058 Uiso 1 1 calc R U . . .
C8 C 0.4463(4) 0.8096(2) 0.26387(10) 0.0515(5) Uani 1 1 d . . . . .
H8 H 0.322524 0.762635 0.252684 0.062 Uiso 1 1 calc R U . . .
C10 C 0.3501(3) 0.77243(18) 0.36909(10) 0.0464(5) Uani 1 1 d . . . . .
H10A H 0.212596 0.741880 0.351465 0.056 Uiso 1 1 calc R U . . .
H10B H 0.309531 0.837087 0.396406 0.056 Uiso 1 1 calc R U . . .
C7 C 0.5776(4) 0.86240(19) 0.22328(9) 0.0533(5) Uani 1 1 d . . . . .
H7 H 0.543827 0.853070 0.183955 0.064 Uiso 1 1 calc R U . . .
C13 C 0.1331(3) 0.64881(19) 0.46688(10) 0.0540(5) Uani 1 1 d . . . . .
H13A H 0.056107 0.707340 0.444887 0.065 Uiso 1 1 calc R U . . .
H13B H 0.064434 0.612991 0.499149 0.065 Uiso 1 1 calc R U . . .
C3 C 1.1240(4) 1.0689(2) 0.28085(12) 0.0591(6) Uani 1 1 d . . . . .
H3 H 1.245011 1.115297 0.294347 0.071 Uiso 1 1 calc R U . . .
C5 C 0.9098(4) 0.9925(2) 0.20173(10) 0.0586(6) Uani 1 1 d . . . . .
H5 H 0.885898 0.985795 0.161800 0.070 Uiso 1 1 calc R U . . .
C4 C 1.0832(4) 1.0609(2) 0.22159(12) 0.0628(6) Uani 1 1 d . . . . .
H4 H 1.175485 1.102714 0.195461 0.075 Uiso 1 1 calc R U . . .

loop_
_atom_site_aniso_label
_atom_site_aniso_U_11
_atom_site_aniso_U_22
_atom_site_aniso_U_33
_atom_site_aniso_U_23
_atom_site_aniso_U_13
_atom_site_aniso_U_12
N1 0.0458(8) 0.0330(7) 0.0424(8) -0.0005(6) -0.0015(7) 0.0007(7)
C15 0.0423(9) 0.0361(9) 0.0322(8) 0.0035(7) -0.0029(7) -0.0002(7)
C9 0.0444(9) 0.0293(8) 0.0500(10) -0.0005(8) -0.0051(8) 0.0049(7)
C20 0.0406(9) 0.0440(10) 0.0391(9) 0.0030(8) 0.0012(7) -0.0034(8)
C1 0.0457(10) 0.0302(8) 0.0415(10) -0.0024(7) 0.0013(7) 0.0062(7)
C12 0.0423(9) 0.0328(8) 0.0453(10) -0.0082(7) 0.0057(8) -0.0056(8)
C6 0.0544(11) 0.0380(9) 0.0403(10) -0.0014(8) 0.0010(8) 0.0146(8)
C16 0.0384(9) 0.0434(10) 0.0441(10) 0.0035(8) -0.0015(7) -0.0036(8)
C11 0.0383(9) 0.0360(9) 0.0490(10) 0.0005(8) 0.0046(8) 0.0015(7)
C17 0.0426(10) 0.0513(12) 0.0479(11) 0.0004(9) 0.0021(8) 0.0089(8)
C18 0.0581(11) 0.0393(10) 0.0465(10) -0.0017(9) -0.0082(9) 0.0072(9)
C19 0.0515(11) 0.0409(10) 0.0467(11) 0.0028(8) -0.0047(8) -0.0071(9)
C14 0.0516(10) 0.0420(10) 0.0391(9) -0.0047(8) 0.0008(8) -0.0046(9)
C2 0.0495(10) 0.0416(10) 0.0530(11) -0.0028(9) 0.0016(9) -0.0021(9)
C8 0.0552(11) 0.0423(10) 0.0570(12) -0.0096(10) -0.0140(10) 0.0029(9)
C10 0.0396(9) 0.0378(9) 0.0619(13) 0.0000(9) -0.0021(9) 0.0020(8)
C7 0.0656(13) 0.0524(11) 0.0419(10) -0.0080(9) -0.0094(10) 0.0138(10)
C13 0.0472(10) 0.0490(11) 0.0659(14) -0.0083(10) 0.0142(10) -0.0025(10)
C3 0.0516(12) 0.0496(11) 0.0761(16) 0.0063(11) 0.0100(11) -0.0011(10)
C5 0.0694(14) 0.0606(14) 0.0458(11) 0.0113(10) 0.0132(10) 0.0247(12)
C4 0.0577(13) 0.0594(14) 0.0713(16) 0.0182(12) 0.0199(12) 0.0079(11)

loop_
_atom_type_symbol
_atom_type_description
_atom_type_scat_dispersion_real
_atom_type_scat_dispersion_imag
_atom_type_scat_source
C C 0.0033 0.0016 'International Tables Vol C Tables 4.2.6.8 and 6.1.1.4'
H H 0.0000 0.0000 'International Tables Vol C Tables 4.2.6.8 and 6.1.1.4'
N N 0.0061 0.0033 'International Tables Vol C Tables 4.2.6.8 and 6.1.1.4'

loop_
_geom_angle_atom_site_label_1
_geom_angle_atom_site_label_2
_geom_angle_atom_site_label_3
_geom_angle
_geom_angle_site_symmetry_1
_geom_angle_site_symmetry_3
_geom_angle_publ_flag
C9 N1 C1 118.59(17) . . ?
C20 C15 C16 118.41(17) . . ?
C20 C15 C14 120.13(16) . . ?
C16 C15 C14 121.46(17) . . ?
N1 C9 C8 122.13(19) . . ?
N1 C9 C10 116.43(17) . . ?
C8 C9 C10 121.44(18) . . ?
C15 C20 H20 119.6 . . ?
C19 C20 C15 120.80(18) . . ?
C19 C20 H20 119.6 . . ?
N1 C1 C6 122.59(18) . . ?
N1 C1 C2 118.71(17) . . ?
C2 C1 C6 118.68(18) . . ?
C11 C12 C14 114.97(16) . . ?
C13 C12 C11 124.0(2) . . ?
C13 C12 C14 121.0(2) . . ?
C7 C6 C1 116.95(19) . . ?
C7 C6 C5 124.4(2) . . ?
C5 C6 C1 118.6(2) . . ?
C15 C16 H16 119.7 . . ?
C17 C16 C15 120.58(17) . . ?
C17 C16 H16 119.7 . . ?
C12 C11 H11A 108.1 . . ?
C12 C11 H11B 108.1 . . ?
C12 C11 C10 116.78(16) . . ?
H11A C11 H11B 107.3 . . ?
C10 C11 H11A 108.1 . . ?
C10 C11 H11B 108.1 . . ?
C16 C17 H17 119.7 . . ?
C18 C17 C16 120.62(18) . . ?
C18 C17 H17 119.7 . . ?
C17 C18 H18 120.4 . . ?
C17 C18 C19 119.14(19) . . ?
C19 C18 H18 120.4 . . ?
C20 C19 C18 120.43(19) . . ?
C20 C19 H19 119.8 . . ?
C18 C19 H19 119.8 . . ?
C15 C14 H14A 108.9 . . ?
C15 C14 H14B 108.9 . . ?
C12 C14 C15 113.36(15) . . ?
C12 C14 H14A 108.9 . . ?
C12 C14 H14B 108.9 . . ?
H14A C14 H14B 107.7 . . ?
C1 C2 H2 119.4 . . ?
C3 C2 C1 121.2(2) . . ?
C3 C2 H2 119.4 . . ?
C9 C8 H8 120.0 . . ?
C7 C8 C9 119.94(19) . . ?
C7 C8 H8 120.0 . . ?
C9 C10 C11 112.53(16) . . ?
C9 C10 H10A 109.1 . . ?
C9 C10 H10B 109.1 . . ?
C11 C10 H10A 109.1 . . ?
C11 C10 H10B 109.1 . . ?
H10A C10 H10B 107.8 . . ?
C6 C7 H7 120.1 . . ?
C8 C7 C6 119.77(19) . . ?
C8 C7 H7 120.1 . . ?
C12 C13 H13A 120.0 . . ?
C12 C13 H13B 120.0 . . ?
H13A C13 H13B 120.0 . . ?
C2 C3 H3 119.8 . . ?
C2 C3 C4 120.5(2) . . ?
C4 C3 H3 119.8 . . ?
C6 C5 H5 119.5 . . ?
C4 C5 C6 121.0(2) . . ?
C4 C5 H5 119.5 . . ?
C3 C4 H4 120.0 . . ?
C5 C4 C3 120.0(2) . . ?
C5 C4 H4 120.0 . . ?

loop_
_geom_bond_atom_site_label_1
_geom_bond_atom_site_label_2
_geom_bond_distance
_geom_bond_site_symmetry_2
_geom_bond_publ_flag
N1 C9 1.320(2) . ?
N1 C1 1.368(2) . ?
C15 C20 1.387(3) . ?
C15 C16 1.390(3) . ?
C15 C14 1.512(2) . ?
C9 C8 1.416(3) . ?
C9 C10 1.497(3) . ?
C20 H20 0.9400 . ?
C20 C19 1.384(3) . ?
C1 C6 1.418(3) . ?
C1 C2 1.407(3) . ?
C12 C11 1.505(3) . ?
C12 C14 1.509(3) . ?
C12 C13 1.325(3) . ?
C6 C7 1.410(3) . ?
C6 C5 1.416(3) . ?
C16 H16 0.9400 . ?
C16 C17 1.387(3) . ?
C11 H11A 0.9800 . ?
C11 H11B 0.9800 . ?
C11 C10 1.520(3) . ?
C17 H17 0.9400 . ?
C17 C18 1.377(3) . ?
C18 H18 0.9400 . ?
C18 C19 1.384(3) . ?
C19 H19 0.9400 . ?
C14 H14A 0.9800 . ?
C14 H14B 0.9800 . ?
C2 H2 0.9400 . ?
C2 C3 1.361(3) . ?
C8 H8 0.9400 . ?
C8 C7 1.357(3) . ?
C10 H10A 0.9800 . ?
C10 H10B 0.9800 . ?
C7 H7 0.9400 . ?
C13 H13A 0.9400 . ?
C13 H13B 0.9400 . ?
C3 H3 0.9400 . ?
C3 C4 1.399(4) . ?
C5 H5 0.9400 . ?
C5 C4 1.363(4) . ?
C4 H4 0.9400 . ?

loop_
_geom_torsion_atom_site_label_1
_geom_torsion_atom_site_label_2
_geom_torsion_atom_site_label_3
_geom_torsion_atom_site_label_4
_geom_torsion
_geom_torsion_site_symmetry_1
_geom_torsion_site_symmetry_2
_geom_torsion_site_symmetry_3
_geom_torsion_site_symmetry_4
_geom_torsion_publ_flag
N1 C9 C8 C7 -2.1(3) . . . . ?
N1 C9 C10 C11 -69.0(2) . . . . ?
N1 C1 C6 C7 -0.8(3) . . . . ?
N1 C1 C6 C5 178.14(17) . . . . ?
N1 C1 C2 C3 -177.39(19) . . . . ?
C15 C20 C19 C18 -0.5(3) . . . . ?
C15 C16 C17 C18 -0.4(3) . . . . ?
C9 N1 C1 C6 -0.3(3) . . . . ?
C9 N1 C1 C2 178.00(16) . . . . ?
C9 C8 C7 C6 0.9(3) . . . . ?
C20 C15 C16 C17 -0.9(3) . . . . ?
C20 C15 C14 C12 -82.7(2) . . . . ?
C1 N1 C9 C8 1.8(3) . . . . ?
C1 N1 C9 C10 -178.12(15) . . . . ?
C1 C6 C7 C8 0.4(3) . . . . ?
C1 C6 C5 C4 -1.2(3) . . . . ?
C1 C2 C3 C4 -0.5(3) . . . . ?
C12 C11 C10 C9 174.53(17) . . . . ?
C6 C1 C2 C3 1.0(3) . . . . ?
C6 C5 C4 C3 1.7(3) . . . . ?
C16 C15 C20 C19 1.3(3) . . . . ?
C16 C15 C14 C12 97.8(2) . . . . ?
C16 C17 C18 C19 1.2(3) . . . . ?
C11 C12 C14 C15 -68.4(2) . . . . ?
C17 C18 C19 C20 -0.8(3) . . . . ?
C14 C15 C20 C19 -178.18(17) . . . . ?
C14 C15 C16 C17 178.57(17) . . . . ?
C14 C12 C11 C10 -173.38(16) . . . . ?
C2 C1 C6 C7 -179.10(17) . . . . ?
C2 C1 C6 C5 -0.1(3) . . . . ?
C2 C3 C4 C5 -0.9(4) . . . . ?
C8 C9 C10 C11 111.2(2) . . . . ?
C10 C9 C8 C7 177.73(18) . . . . ?
C7 C6 C5 C4 177.7(2) . . . . ?
C13 C12 C11 C10 5.9(3) . . . . ?
C13 C12 C14 C15 112.3(2) . . . . ?
C5 C6 C7 C8 -178.45(19) . . . . ?
